data_7118158
loop_
_publ_author_name
'Valerie H. L. Wong'
'Andrew J. P. White'
'T. S. Andy Hor'
'King Kuok (Mimi) Hii'

_publ_section_title
;
 Structure and bonding of [(SIPr)AgX] (X = Cl, Br, I and OTf
;
_journal_name_full Chem.Commun.
_journal_page_first 17752
_journal_paper_doi 10.1039/C5cc07977B
_journal_volume 51
_journal_year 2015
_chemical_formula_moiety 'C54 H76 Ag2 Cl N4, C F3 O3 S, 1.5(C H2 Cl2)'
_chemical_formula_sum 'C56.5 H79 Ag2 Cl4 F3 N4 O3 S'
_chemical_formula_weight 1308.83
_chemical_name_systematic
;
 ?
;
_space_group_crystal_system monoclinic
_space_group_IT_number 14
_space_group_name_Hall '-P 2yn'
_space_group_name_H-M_alt 'P 1 21/n 1'
_symmetry_space_group_name_Hall '-P 2yn'
_symmetry_space_group_name_H-M 'P 1 21/n 1'
_atom_sites_solution_hydrogens geom
_audit_creation_method SHELXL
_audit_update_record
;
2015-05-12 deposited with the CCDC.
2015-10-16 downloaded from the CCDC.
;
_cell_angle_alpha 90
_cell_angle_beta 111.277(4)
_cell_angle_gamma 90
_cell_formula_units_Z 4
_cell_length_a 20.2292(6)
_cell_length_b 16.3318(4)
_cell_length_c 20.2255(7)
_cell_measurement_reflns_used 6876
_cell_measurement_temperature 173
_cell_measurement_theta_max 27.8710
_cell_measurement_theta_min 2.7190
_cell_volume 6226.6(4)
_computing_cell_refinement 'CrysAlisPro, Agilent Technologies'
_computing_data_collection 'CrysAlisPro, Agilent Technologies'
_computing_data_reduction 'CrysAlisPro, Agilent Technologies'
_computing_molecular_graphics 'Bruker SHELXTL'
_computing_publication_material 'CIFTAB-2013 (Sheldrick, 2013)'
_computing_structure_refinement 'SHELXL-2013 (Sheldrick, 2013)'
_computing_structure_solution 'SHELXS-2013 (Sheldrick, 2013)'
_diffrn_ambient_temperature 173
_diffrn_detector_area_resol_mean 16.0382
_diffrn_measured_fraction_theta_full 0.988
_diffrn_measured_fraction_theta_max 0.803
_diffrn_measurement_device_type 'Agilent Xcalibur 3 E'
_diffrn_measurement_method 'omega scans'
_diffrn_radiation_type MoK\a
_diffrn_radiation_wavelength 0.71073
_diffrn_reflns_av_R_equivalents 0.0218
_diffrn_reflns_av_unetI/netI 0.0429
_diffrn_reflns_Laue_measured_fraction_full 0.988
_diffrn_reflns_Laue_measured_fraction_max 0.803
_diffrn_reflns_limit_h_max 13
_diffrn_reflns_limit_h_min -26
_diffrn_reflns_limit_k_max 12
_diffrn_reflns_limit_k_min -21
_diffrn_reflns_limit_l_max 26
_diffrn_reflns_limit_l_min -23
_diffrn_reflns_number 21593
_diffrn_reflns_point_group_measured_fraction_full 0.988
_diffrn_reflns_point_group_measured_fraction_max 0.803
_diffrn_reflns_theta_full 25.242
_diffrn_reflns_theta_max 28.294
_diffrn_reflns_theta_min 2.495
_diffrn_source 'Enhance (Mo) X-ray Source'
_exptl_absorpt_coefficient_mu 0.886
_exptl_absorpt_correction_T_max 0.871
_exptl_absorpt_correction_T_min 0.781
_exptl_absorpt_correction_type analytical
_exptl_absorpt_process_details
;
CrysAlisPro, Agilent Technologies,
Version 1.171.37.33a (release 28-03-2014 CrysAlis171 .NET)
(compiled Mar 28 2014,12:25:20)
Analytical numeric absorption correction using a multifaceted crystal
model based on expressions derived by R.C. Clark & J.S. Reid.
(Clark, R. C. & Reid, J. S. (1995). Acta Cryst. A51, 887-897)
Empirical absorption correction using spherical harmonics,
 implemented in SCALE3 ABSPACK scaling algorithm.
;
_exptl_crystal_colour Colourless
_exptl_crystal_density_diffrn 1.396
_exptl_crystal_description 'blocky needles'
_exptl_crystal_F_000 2700
_exptl_crystal_size_max 0.43
_exptl_crystal_size_mid 0.24
_exptl_crystal_size_min 0.17
_refine_diff_density_max 1.157
_refine_diff_density_min -0.869
_refine_diff_density_rms 0.080
_refine_ls_extinction_coef .
_refine_ls_extinction_method none
_refine_ls_goodness_of_fit_ref 1.026
_refine_ls_hydrogen_treatment constr
_refine_ls_matrix_type full
_refine_ls_number_parameters 707
_refine_ls_number_reflns 12428
_refine_ls_number_restraints 95
_refine_ls_restrained_S_all 1.032
_refine_ls_R_factor_all 0.0625
_refine_ls_R_factor_gt 0.0418
_refine_ls_shift/su_max 0.001
_refine_ls_shift/su_mean 0.000
_refine_ls_structure_factor_coef Fsqd
_refine_ls_weighting_details 'w=1/[\s^2^(Fo^2^)+(0.0376P)^2^+9.3105P] where P=(Fo^2^+2Fc^2^)/3'
_refine_ls_weighting_scheme calc
_refine_ls_wR_factor_gt 0.0923
_refine_ls_wR_factor_ref 0.1037
_reflns_Friedel_coverage 0.000
_reflns_Friedel_fraction_full .
_reflns_Friedel_fraction_max .
_reflns_number_gt 9549
_reflns_number_total 12428
_reflns_threshold_expression 'I > 2\s(I)'
_cod_data_source_file c5cc07977b2.cif
_cod_data_source_block 2
_cod_original_cell_volume 6226.6(3)
_cod_original_formula_sum 'C56.50 H79 Ag2 Cl4 F3 N4 O3 S'
_cod_database_code 7118158
_shelx_space_group_comment
;
The symmetry employed for this shelxl refinement is uniquely defined
by the following loop, which should always be used as a source of
symmetry information in preference to the above space-group names.
They are only intended as comments.
;
_shelxl_version_number 2013-4

loop_
_space_group_symop_operation_xyz
'x, y, z'
'-x+1/2, y+1/2, -z+1/2'
'-x, -y, -z'
'x-1/2, -y-1/2, z-1/2'

loop_
_atom_site_label
_atom_site_type_symbol
_atom_site_fract_x
_atom_site_fract_y
_atom_site_fract_z
_atom_site_U_iso_or_equiv
_atom_site_adp_type
_atom_site_occupancy
_atom_site_site_symmetry_order
_atom_site_calc_flag
_atom_site_refinement_flags_posn
_atom_site_refinement_flags_adp
_atom_site_refinement_flags_occupancy
_atom_site_disorder_assembly
_atom_site_disorder_group
Ag1 Ag 0.42746(2) 0.25628(2) 0.68638(2) 0.02975(8) Uani 1 1 d . . . . .
Ag2 Ag 0.23669(2) 0.27396(2) 0.70958(2) 0.03172(8) Uani 1 1 d . . . . .
Cl1 Cl 0.36174(5) 0.27579(6) 0.76003(5) 0.0410(2) Uani 1 1 d . . . . .
C1 C 0.48899(17) 0.24834(18) 0.62372(17) 0.0235(7) Uani 1 1 d . . . . .
N2 N 0.51365(15) 0.18195(15) 0.60244(14) 0.0260(6) Uani 1 1 d . . . . .
C3 C 0.5533(2) 0.2012(2) 0.55580(19) 0.0334(8) Uani 1 1 d . . . . .
H3A H 0.5286 0.1797 0.5073 0.040 Uiso 1 1 calc R U . . .
H3B H 0.6019 0.1785 0.5750 0.040 Uiso 1 1 calc R U . . .
C4 C 0.55442(19) 0.2954(2) 0.55617(19) 0.0307(8) Uani 1 1 d . . . . .
H4A H 0.6031 0.3168 0.5798 0.037 Uiso 1 1 calc R U . . .
H4B H 0.5341 0.3179 0.5075 0.037 Uiso 1 1 calc R U . . .
N5 N 0.50891(14) 0.31425(15) 0.59771(14) 0.0253(6) Uani 1 1 d . . . . .
C6 C 0.50691(18) 0.09938(19) 0.62461(18) 0.0279(7) Uani 1 1 d . . . . .
C7 C 0.56166(19) 0.0682(2) 0.68416(19) 0.0320(8) Uani 1 1 d . . . . .
C8 C 0.5537(2) -0.0121(2) 0.7042(2) 0.0420(10) Uani 1 1 d . . . . .
H8A H 0.5898 -0.0355 0.7442 0.050 Uiso 1 1 calc R U . . .
C9 C 0.4949(3) -0.0578(2) 0.6675(2) 0.0492(11) Uani 1 1 d . . . . .
H9A H 0.4907 -0.1122 0.6822 0.059 Uiso 1 1 calc R U . . .
C10 C 0.4421(2) -0.0256(2) 0.6097(2) 0.0459(10) Uani 1 1 d . . . . .
H10A H 0.4015 -0.0579 0.5852 0.055 Uiso 1 1 calc R U . . .
C11 C 0.4468(2) 0.0540(2) 0.5860(2) 0.0352(8) Uani 1 1 d . . . . .
C12 C 0.62590(19) 0.1181(2) 0.72728(19) 0.0363(9) Uani 1 1 d . . . . .
H12A H 0.6239 0.1714 0.7022 0.044 Uiso 1 1 calc R U . . .
C13 C 0.6251(3) 0.1368(3) 0.8010(2) 0.0597(13) Uani 1 1 d . . . . .
H13A H 0.5805 0.1643 0.7963 0.090 Uiso 1 1 calc R U . . .
H13B H 0.6651 0.1726 0.8265 0.090 Uiso 1 1 calc R U . . .
H13C H 0.6290 0.0856 0.8274 0.090 Uiso 1 1 calc R U . . .
C14 C 0.6950(2) 0.0755(3) 0.7336(3) 0.0605(13) Uani 1 1 d . . . . .
H14A H 0.6953 0.0642 0.6861 0.091 Uiso 1 1 calc R U . . .
H14B H 0.6990 0.0238 0.7595 0.091 Uiso 1 1 calc R U . . .
H14C H 0.7352 0.1109 0.7594 0.091 Uiso 1 1 calc R U . . .
C15 C 0.3870(2) 0.0872(2) 0.5221(2) 0.0402(9) Uani 1 1 d . . . . .
H15A H 0.4034 0.1401 0.5083 0.048 Uiso 1 1 calc R U . . .
C16 C 0.3690(3) 0.0294(3) 0.4588(2) 0.0589(12) Uani 1 1 d . . . . .
H16A H 0.4116 0.0193 0.4477 0.088 Uiso 1 1 calc R U . . .
H16B H 0.3323 0.0542 0.4176 0.088 Uiso 1 1 calc R U . . .
H16C H 0.3515 -0.0226 0.4703 0.088 Uiso 1 1 calc R U . . .
C17 C 0.3219(2) 0.1055(3) 0.5407(3) 0.0642(13) Uani 1 1 d . . . . .
H17A H 0.3351 0.1428 0.5814 0.096 Uiso 1 1 calc R U . . .
H17B H 0.3036 0.0543 0.5527 0.096 Uiso 1 1 calc R U . . .
H17C H 0.2853 0.1310 0.4999 0.096 Uiso 1 1 calc R U . . .
C18 C 0.49711(18) 0.39697(18) 0.61552(18) 0.0267(7) Uani 1 1 d . . . . .
C19 C 0.43965(18) 0.44073(19) 0.56820(18) 0.0282(7) Uani 1 1 d . . . . .
C20 C 0.42952(19) 0.5208(2) 0.58678(19) 0.0314(8) Uani 1 1 d . . . . .
H20A H 0.3915 0.5525 0.5557 0.038 Uiso 1 1 calc R U . . .
C21 C 0.4740(2) 0.5545(2) 0.6496(2) 0.0354(9) Uani 1 1 d . . . . .
H21A H 0.4658 0.6088 0.6617 0.043 Uiso 1 1 calc R U . . .
C22 C 0.5302(2) 0.5107(2) 0.6953(2) 0.0337(8) Uani 1 1 d . . . . .
H22A H 0.5605 0.5353 0.7381 0.040 Uiso 1 1 calc R U . . .
C23 C 0.54344(18) 0.4302(2) 0.67931(19) 0.0285(7) Uani 1 1 d . . . . .
C24 C 0.38767(18) 0.4035(2) 0.50062(19) 0.0313(8) Uani 1 1 d . . . . .
H24A H 0.4068 0.3491 0.4937 0.038 Uiso 1 1 calc R U . . .
C25 C 0.3791(2) 0.4557(3) 0.4357(2) 0.0501(11) Uani 1 1 d . . . . .
H25A H 0.4255 0.4643 0.4320 0.075 Uiso 1 1 calc R U . . .
H25B H 0.3585 0.5087 0.4403 0.075 Uiso 1 1 calc R U . . .
H25C H 0.3476 0.4277 0.3930 0.075 Uiso 1 1 calc R U . . .
C26 C 0.3161(2) 0.3890(3) 0.5079(2) 0.0585(13) Uani 1 1 d . . . . .
H26A H 0.3229 0.3551 0.5499 0.088 Uiso 1 1 calc R U . . .
H26B H 0.2843 0.3608 0.4655 0.088 Uiso 1 1 calc R U . . .
H26C H 0.2953 0.4417 0.5131 0.088 Uiso 1 1 calc R U . . .
C27 C 0.60673(19) 0.3837(2) 0.73018(19) 0.0336(8) Uani 1 1 d . . . . .
H27A H 0.6090 0.3294 0.7082 0.040 Uiso 1 1 calc R U . . .
C28 C 0.5974(2) 0.3678(3) 0.8007(2) 0.0518(11) Uani 1 1 d . . . . .
H28A H 0.6387 0.3379 0.8325 0.078 Uiso 1 1 calc R U . . .
H28B H 0.5544 0.3353 0.7923 0.078 Uiso 1 1 calc R U . . .
H28C H 0.5931 0.4201 0.8225 0.078 Uiso 1 1 calc R U . . .
C29 C 0.6762(2) 0.4287(3) 0.7414(2) 0.0529(11) Uani 1 1 d . . . . .
H29A H 0.6808 0.4381 0.6954 0.079 Uiso 1 1 calc R U . . .
H29B H 0.7161 0.3954 0.7714 0.079 Uiso 1 1 calc R U . . .
H29C H 0.6762 0.4813 0.7646 0.079 Uiso 1 1 calc R U . . .
C31 C 0.12720(18) 0.2729(2) 0.68479(17) 0.0269(7) Uani 1 1 d . . . . .
N32 N 0.07898(15) 0.32550(17) 0.64580(15) 0.0295(6) Uani 1 1 d . . . . .
C33 C 0.00628(18) 0.3034(2) 0.6409(2) 0.0368(9) Uani 1 1 d . . . . .
H33A H -0.0219 0.2807 0.5937 0.044 Uiso 1 1 calc R U . . .
H33B H -0.0189 0.3511 0.6507 0.044 Uiso 1 1 calc R U . . .
C34 C 0.02122(19) 0.2384(2) 0.6990(2) 0.0381(9) Uani 1 1 d . . . . .
H34A H 0.0142 0.2605 0.7415 0.046 Uiso 1 1 calc R U . . .
H34B H -0.0093 0.1897 0.6818 0.046 Uiso 1 1 calc R U . . .
N35 N 0.09638(15) 0.21898(18) 0.71380(15) 0.0317(7) Uani 1 1 d . . . . .
C36 C 0.09122(18) 0.3877(2) 0.60160(19) 0.0312(8) Uani 1 1 d . . . . .
C37 C 0.09657(19) 0.4688(2) 0.6253(2) 0.0346(8) Uani 1 1 d . . . . .
C38 C 0.1071(2) 0.5293(2) 0.5814(2) 0.0443(10) Uani 1 1 d . . . . .
H38A H 0.1110 0.5850 0.5959 0.053 Uiso 1 1 calc R U . . .
C39 C 0.1117(2) 0.5089(3) 0.5169(2) 0.0472(10) Uani 1 1 d . . . . .
H39A H 0.1182 0.5507 0.4872 0.057 Uiso 1 1 calc R U . . .
C40 C 0.1070(2) 0.4285(3) 0.4955(2) 0.0444(10) Uani 1 1 d . . . . .
H40A H 0.1114 0.4157 0.4515 0.053 Uiso 1 1 calc R U . . .
C41 C 0.0960(2) 0.3656(2) 0.53667(19) 0.0363(8) Uani 1 1 d . . . . .
C42 C 0.0950(2) 0.4900(2) 0.6982(2) 0.0395(9) Uani 1 1 d . . . . .
H42A H 0.0727 0.4428 0.7139 0.047 Uiso 1 1 calc R U . . .
C43 C 0.1695(3) 0.5002(4) 0.7523(2) 0.0751(17) Uani 1 1 d . . . . .
H43A H 0.1671 0.5139 0.7986 0.113 Uiso 1 1 calc R U . . .
H43B H 0.1937 0.5443 0.7372 0.113 Uiso 1 1 calc R U . . .
H43C H 0.1958 0.4490 0.7561 0.113 Uiso 1 1 calc R U . . .
C44 C 0.0506(3) 0.5653(3) 0.6970(3) 0.0610(13) Uani 1 1 d . . . . .
H44A H 0.0512 0.5761 0.7449 0.091 Uiso 1 1 calc R U . . .
H44B H 0.0017 0.5560 0.6647 0.091 Uiso 1 1 calc R U . . .
H44C H 0.0703 0.6126 0.6806 0.091 Uiso 1 1 calc R U . . .
C45 C 0.0896(2) 0.2773(2) 0.5112(2) 0.0416(9) Uani 1 1 d . . . . .
H45A H 0.0811 0.2424 0.5480 0.050 Uiso 1 1 calc R U . . .
C46 C 0.0269(3) 0.2651(3) 0.4413(2) 0.0601(13) Uani 1 1 d . . . . .
H46A H 0.0247 0.2076 0.4267 0.090 Uiso 1 1 calc R U . . .
H46B H 0.0332 0.3000 0.4045 0.090 Uiso 1 1 calc R U . . .
H46C H -0.0172 0.2800 0.4478 0.090 Uiso 1 1 calc R U . . .
C47 C 0.1585(3) 0.2480(3) 0.5035(3) 0.0607(13) Uani 1 1 d . . . . .
H47A H 0.1529 0.1911 0.4870 0.091 Uiso 1 1 calc R U . . .
H47B H 0.1975 0.2515 0.5496 0.091 Uiso 1 1 calc R U . . .
H47C H 0.1691 0.2826 0.4691 0.091 Uiso 1 1 calc R U . . .
C48 C 0.13430(18) 0.1539(2) 0.76097(19) 0.0330(8) Uani 1 1 d . . . . .
C49 C 0.1299(2) 0.0755(2) 0.7323(2) 0.0384(9) Uani 1 1 d . . . . .
C50 C 0.1672(2) 0.0134(2) 0.7781(2) 0.0457(10) Uani 1 1 d . . . . .
H50A H 0.1652 -0.0409 0.7607 0.055 Uiso 1 1 calc R U . . .
C51 C 0.2066(2) 0.0298(3) 0.8478(2) 0.0459(10) Uani 1 1 d . . . . .
H51A H 0.2319 -0.0132 0.8780 0.055 Uiso 1 1 calc R U . . .
C52 C 0.2101(2) 0.1078(2) 0.8746(2) 0.0416(9) Uani 1 1 d . . . . .
H52A H 0.2383 0.1181 0.9229 0.050 Uiso 1 1 calc R U . . .
C53 C 0.17277(19) 0.1718(2) 0.8319(2) 0.0344(8) Uani 1 1 d . . . . .
C54 C 0.0904(2) 0.0583(2) 0.6541(2) 0.0467(10) Uani 1 1 d . . . . .
H54A H 0.0583 0.1059 0.6341 0.056 Uiso 1 1 calc R U . . .
C55 C 0.0440(3) -0.0179(3) 0.6416(3) 0.0798(17) Uani 1 1 d . . . . .
H55A H 0.0116 -0.0128 0.6676 0.120 Uiso 1 1 calc R U . . .
H55B H 0.0740 -0.0663 0.6584 0.120 Uiso 1 1 calc R U . . .
H55C H 0.0163 -0.0236 0.5908 0.120 Uiso 1 1 calc R U . . .
C56 C 0.1416(3) 0.0538(4) 0.6152(3) 0.0741(15) Uani 1 1 d . . . . .
H56A H 0.1707 0.1036 0.6248 0.111 Uiso 1 1 calc R U . . .
H56B H 0.1150 0.0492 0.5641 0.111 Uiso 1 1 calc R U . . .
H56C H 0.1724 0.0059 0.6316 0.111 Uiso 1 1 calc R U . . .
C57 C 0.1746(2) 0.2563(2) 0.8633(2) 0.0420(9) Uani 1 1 d . . . . .
H57A H 0.1463 0.2939 0.8243 0.050 Uiso 1 1 calc R U . . .
C58 C 0.2498(3) 0.2908(3) 0.8956(2) 0.0618(13) Uani 1 1 d . . . . .
H58A H 0.2717 0.2911 0.8596 0.093 Uiso 1 1 calc R U . . .
H58B H 0.2780 0.2565 0.9357 0.093 Uiso 1 1 calc R U . . .
H58C H 0.2479 0.3468 0.9122 0.093 Uiso 1 1 calc R U . . .
C59 C 0.1401(2) 0.2556(2) 0.9195(2) 0.0480(10) Uani 1 1 d . . . . .
H59A H 0.0921 0.2330 0.8988 0.072 Uiso 1 1 calc R U . . .
H59B H 0.1378 0.3117 0.9358 0.072 Uiso 1 1 calc R U . . .
H59C H 0.1685 0.2217 0.9598 0.072 Uiso 1 1 calc R U . . .
S60 S 0.20120(10) 0.67229(16) 0.38759(11) 0.0498(5) Uani 0.700(4) 1 d D U P A 1
O61 O 0.2675(3) 0.6311(3) 0.4290(3) 0.0720(15) Uani 0.700(4) 1 d D . P A 1
O62 O 0.1575(3) 0.6319(4) 0.3268(3) 0.0831(18) Uani 0.700(4) 1 d D U P A 1
O63 O 0.1659(3) 0.6950(3) 0.4351(2) 0.0674(15) Uani 0.700(4) 1 d D . P A 1
C60 C 0.2279(2) 0.7613(3) 0.3598(2) 0.0334(12) Uani 0.700(4) 1 d D . P A 1
F61 F 0.1724(3) 0.8091(4) 0.3193(2) 0.0849(15) Uani 0.700(4) 1 d D U P A 1
F62 F 0.2661(2) 0.8116(3) 0.4129(2) 0.0707(13) Uani 0.700(4) 1 d D U P A 1
F63 F 0.2668(3) 0.7454(3) 0.3189(3) 0.0885(16) Uani 0.700(4) 1 d D . P A 1
S60' S 0.2033(4) 0.7054(4) 0.3740(4) 0.080(2) Uiso 0.300(4) 1 d D U P A 2
O61' O 0.2592(6) 0.6985(7) 0.3490(7) 0.069(3) Uiso 0.300(4) 1 d D . P A 2
O62' O 0.1342(5) 0.6761(7) 0.3230(6) 0.054(3) Uiso 0.300(4) 1 d D U P A 2
O63' O 0.2205(8) 0.6631(7) 0.4429(7) 0.078(4) Uiso 0.300(4) 1 d D . P A 2
C60' C 0.1887(5) 0.8033(6) 0.3884(5) 0.043(3) Uiso 0.300(4) 1 d D . P A 2
F61' F 0.1403(5) 0.8152(6) 0.4199(5) 0.072(3) Uiso 0.300(4) 1 d D . P A 2
F62' F 0.2440(5) 0.8440(6) 0.4333(5) 0.064(3) Uiso 0.300(4) 1 d D U P A 2
F63' F 0.1606(8) 0.8493(7) 0.3310(7) 0.089(4) Uiso 0.300(4) 1 d D U P A 2
C70 C 0.1376(3) 0.7007(3) 0.1658(3) 0.0733(16) Uani 1 1 d . . . . .
H70A H 0.1202 0.6451 0.1487 0.088 Uiso 1 1 calc R U . . .
H70B H 0.1617 0.6980 0.2180 0.088 Uiso 1 1 calc R U . . .
Cl71 Cl 0.06620(7) 0.76670(9) 0.14534(8) 0.0772(4) Uani 1 1 d . . . . .
Cl72 Cl 0.19899(6) 0.73115(7) 0.12784(7) 0.0610(3) Uani 1 1 d . . . . .
C80 C 0.1210(9) 0.8923(9) 0.4365(10) 0.056(5) Uiso 0.363(13) 1 d D U P B 3
H80A H 0.0880 0.9029 0.3874 0.067 Uiso 0.363(13) 1 calc R U P B 3
H80B H 0.1478 0.8418 0.4358 0.067 Uiso 0.363(13) 1 calc R U P B 3
Cl81 Cl 0.1802(3) 0.9737(2) 0.4643(3) 0.0503(16) Uiso 0.363(13) 1 d D U P B 3
Cl82 Cl 0.0724(3) 0.8769(3) 0.4902(4) 0.0486(16) Uiso 0.363(13) 1 d D U P B 3
C85 C 0.129(2) 0.8849(14) 0.451(2) 0.049(11) Uiso 0.137(13) 1 d D U P B 4
H85A H 0.1026 0.8639 0.4028 0.059 Uiso 0.137(13) 1 calc R U P B 4
H85B H 0.1723 0.8506 0.4712 0.059 Uiso 0.137(13) 1 calc R U P B 4
Cl86 Cl 0.1568(14) 0.9847(9) 0.4425(13) 0.083(5) Uiso 0.137(13) 1 d D U P B 4
Cl87 Cl 0.0773(7) 0.8689(8) 0.5021(8) 0.038(4) Uiso 0.137(13) 1 d D U P B 4

loop_
_atom_site_aniso_label
_atom_site_aniso_U_11
_atom_site_aniso_U_22
_atom_site_aniso_U_33
_atom_site_aniso_U_23
_atom_site_aniso_U_13
_atom_site_aniso_U_12
Ag1 0.03134(15) 0.02823(14) 0.03683(16) -0.00029(11) 0.02094(12) -0.00046(11)
Ag2 0.02833(15) 0.03460(15) 0.03659(16) 0.00513(12) 0.01699(11) 0.00076(11)
Cl1 0.0306(5) 0.0575(6) 0.0419(5) -0.0022(4) 0.0214(4) 0.0005(4)
C1 0.0215(16) 0.0224(15) 0.0259(17) 0.0007(13) 0.0076(13) -0.0010(13)
N2 0.0325(16) 0.0194(13) 0.0330(16) 0.0015(12) 0.0201(13) 0.0027(11)
C3 0.045(2) 0.0280(17) 0.037(2) 0.0018(15) 0.0269(17) 0.0038(16)
C4 0.036(2) 0.0268(17) 0.038(2) 0.0028(15) 0.0246(16) 0.0019(15)
N5 0.0324(16) 0.0202(13) 0.0301(15) 0.0012(11) 0.0194(13) 0.0011(12)
C6 0.035(2) 0.0202(15) 0.035(2) 0.0011(14) 0.0211(16) 0.0059(14)
C7 0.041(2) 0.0276(17) 0.034(2) 0.0003(15) 0.0208(17) 0.0081(16)
C8 0.060(3) 0.0302(19) 0.042(2) 0.0080(17) 0.025(2) 0.0137(19)
C9 0.078(3) 0.0223(18) 0.057(3) 0.0040(18) 0.036(2) -0.001(2)
C10 0.060(3) 0.0241(18) 0.057(3) -0.0043(18) 0.026(2) -0.0096(18)
C11 0.040(2) 0.0256(17) 0.043(2) -0.0039(16) 0.0194(18) -0.0017(16)
C12 0.037(2) 0.038(2) 0.035(2) 0.0065(16) 0.0141(17) 0.0081(17)
C13 0.058(3) 0.076(3) 0.048(3) -0.018(2) 0.023(2) -0.014(3)
C14 0.042(3) 0.070(3) 0.069(3) -0.001(3) 0.020(2) 0.016(2)
C15 0.040(2) 0.0327(19) 0.046(2) -0.0067(17) 0.0137(18) -0.0037(17)
C16 0.071(3) 0.049(3) 0.053(3) -0.012(2) 0.018(2) -0.003(2)
C17 0.048(3) 0.074(3) 0.069(3) -0.009(3) 0.020(2) 0.009(2)
C18 0.0308(19) 0.0185(15) 0.039(2) 0.0010(14) 0.0222(16) 0.0000(14)
C19 0.0313(19) 0.0232(16) 0.036(2) 0.0023(14) 0.0191(15) -0.0011(14)
C20 0.0312(19) 0.0245(16) 0.041(2) 0.0040(15) 0.0165(16) 0.0030(15)
C21 0.040(2) 0.0209(16) 0.051(2) 0.0000(16) 0.0240(19) 0.0030(15)
C22 0.040(2) 0.0266(17) 0.038(2) -0.0082(15) 0.0189(17) -0.0050(16)
C23 0.0278(18) 0.0265(17) 0.038(2) 0.0013(15) 0.0192(15) -0.0016(14)
C24 0.0300(19) 0.0293(17) 0.038(2) -0.0001(15) 0.0167(16) 0.0045(15)
C25 0.065(3) 0.045(2) 0.039(2) 0.0039(19) 0.018(2) -0.002(2)
C26 0.041(3) 0.079(3) 0.060(3) -0.021(3) 0.024(2) -0.022(2)
C27 0.036(2) 0.0279(17) 0.039(2) -0.0004(15) 0.0159(17) 0.0024(15)
C28 0.052(3) 0.059(3) 0.044(3) 0.011(2) 0.017(2) 0.006(2)
C29 0.036(2) 0.054(3) 0.065(3) 0.011(2) 0.014(2) -0.001(2)
C31 0.0290(18) 0.0298(17) 0.0248(17) 0.0003(14) 0.0133(14) -0.0021(15)
N32 0.0294(16) 0.0328(15) 0.0280(16) 0.0065(12) 0.0125(12) 0.0017(13)
C33 0.0260(19) 0.045(2) 0.041(2) 0.0106(18) 0.0136(16) 0.0034(17)
C34 0.030(2) 0.042(2) 0.047(2) 0.0103(18) 0.0189(17) 0.0026(16)
N35 0.0246(15) 0.0362(16) 0.0339(17) 0.0078(13) 0.0102(12) -0.0007(13)
C36 0.0258(19) 0.0345(18) 0.033(2) 0.0093(15) 0.0101(15) 0.0047(15)
C37 0.031(2) 0.0358(19) 0.039(2) 0.0063(17) 0.0148(16) 0.0035(16)
C38 0.049(3) 0.033(2) 0.050(3) 0.0102(18) 0.017(2) -0.0003(18)
C39 0.052(3) 0.048(2) 0.041(2) 0.0204(19) 0.016(2) -0.002(2)
C40 0.054(3) 0.052(2) 0.029(2) 0.0104(18) 0.0172(18) 0.000(2)
C41 0.038(2) 0.041(2) 0.030(2) 0.0069(16) 0.0129(16) 0.0047(17)
C42 0.043(2) 0.038(2) 0.042(2) -0.0021(17) 0.0209(18) -0.0003(18)
C43 0.058(3) 0.128(5) 0.041(3) -0.015(3) 0.020(2) 0.014(3)
C44 0.069(3) 0.051(3) 0.073(3) -0.007(2) 0.039(3) 0.010(2)
C45 0.054(3) 0.040(2) 0.034(2) 0.0045(17) 0.0206(19) -0.0004(19)
C46 0.070(3) 0.059(3) 0.043(3) -0.003(2) 0.011(2) -0.007(2)
C47 0.065(3) 0.060(3) 0.069(3) -0.004(2) 0.039(3) 0.005(2)
C48 0.0276(19) 0.0345(19) 0.040(2) 0.0126(16) 0.0152(16) 0.0019(15)
C49 0.035(2) 0.044(2) 0.043(2) 0.0055(18) 0.0218(18) 0.0009(17)
C50 0.053(3) 0.038(2) 0.057(3) 0.010(2) 0.032(2) 0.0093(19)
C51 0.046(2) 0.048(2) 0.052(3) 0.024(2) 0.028(2) 0.016(2)
C52 0.035(2) 0.050(2) 0.043(2) 0.0173(19) 0.0187(18) 0.0065(18)
C53 0.029(2) 0.040(2) 0.037(2) 0.0102(17) 0.0157(16) -0.0020(16)
C54 0.048(3) 0.040(2) 0.051(3) 0.0004(19) 0.017(2) -0.0002(19)
C55 0.087(4) 0.078(4) 0.074(4) -0.015(3) 0.030(3) -0.036(3)
C56 0.082(4) 0.098(4) 0.047(3) -0.002(3) 0.030(3) -0.008(3)
C57 0.047(2) 0.043(2) 0.033(2) 0.0097(17) 0.0091(17) -0.0032(18)
C58 0.065(3) 0.073(3) 0.048(3) -0.006(2) 0.022(2) -0.030(3)
C59 0.051(3) 0.040(2) 0.051(3) 0.0034(19) 0.018(2) 0.0081(19)
S60 0.0450(10) 0.0607(13) 0.0416(11) -0.0193(10) 0.0131(8) -0.0135(9)
O61 0.062(3) 0.066(3) 0.077(4) -0.008(3) 0.013(3) 0.008(3)
O62 0.095(4) 0.088(4) 0.059(3) -0.032(3) 0.019(3) -0.047(4)
O63 0.062(3) 0.092(4) 0.063(3) -0.023(3) 0.039(3) -0.025(3)
C60 0.027(3) 0.045(3) 0.026(3) -0.002(2) 0.006(2) -0.006(2)
F61 0.084(3) 0.098(4) 0.058(3) 0.012(3) 0.010(2) 0.010(3)
F62 0.056(3) 0.073(3) 0.074(3) -0.009(2) 0.012(2) -0.022(2)
F63 0.087(3) 0.114(4) 0.084(3) -0.011(3) 0.054(3) -0.016(3)
C70 0.085(4) 0.083(4) 0.067(3) 0.031(3) 0.046(3) 0.034(3)
Cl71 0.0565(8) 0.0877(9) 0.0945(10) 0.0361(8) 0.0358(7) 0.0229(7)
Cl72 0.0458(6) 0.0637(7) 0.0748(8) 0.0115(6) 0.0236(6) 0.0037(5)

loop_
_atom_type_symbol
_atom_type_description
_atom_type_scat_dispersion_real
_atom_type_scat_dispersion_imag
_atom_type_scat_source
C C 0.0033 0.0016 'International Tables Vol C Tables 4.2.6.8 and 6.1.1.4'
H H 0.0000 0.0000 'International Tables Vol C Tables 4.2.6.8 and 6.1.1.4'
Ag Ag -0.8971 1.1015 'International Tables Vol C Tables 4.2.6.8 and 6.1.1.4'
Cl Cl 0.1484 0.1585 'International Tables Vol C Tables 4.2.6.8 and 6.1.1.4'
F F 0.0171 0.0103 'International Tables Vol C Tables 4.2.6.8 and 6.1.1.4'
N N 0.0061 0.0033 'International Tables Vol C Tables 4.2.6.8 and 6.1.1.4'
O O 0.0106 0.0060 'International Tables Vol C Tables 4.2.6.8 and 6.1.1.4'
S S 0.1246 0.1234 'International Tables Vol C Tables 4.2.6.8 and 6.1.1.4'

loop_
_geom_angle_atom_site_label_1
_geom_angle_atom_site_label_2
_geom_angle_atom_site_label_3
_geom_angle
_geom_angle_site_symmetry_1
_geom_angle_site_symmetry_3
C1 Ag1 Cl1 175.40(9) . .
C31 Ag2 Cl1 169.17(9) . .
Ag1 Cl1 Ag2 119.23(4) . .
N5 C1 N2 109.3(3) . .
N5 C1 Ag1 121.9(2) . .
N2 C1 Ag1 128.8(2) . .
C1 N2 C6 125.0(3) . .
C1 N2 C3 112.8(3) . .
C6 N2 C3 122.2(3) . .
N2 C3 C4 102.8(2) . .
N5 C4 C3 101.5(2) . .
C1 N5 C18 124.2(3) . .
C1 N5 C4 113.4(3) . .
C18 N5 C4 121.9(2) . .
C11 C6 C7 122.9(3) . .
C11 C6 N2 118.9(3) . .
C7 C6 N2 118.1(3) . .
C8 C7 C6 116.8(3) . .
C8 C7 C12 120.2(3) . .
C6 C7 C12 123.0(3) . .
C9 C8 C7 121.4(4) . .
C10 C9 C8 120.5(4) . .
C9 C10 C11 121.3(4) . .
C6 C11 C10 117.1(4) . .
C6 C11 C15 123.5(3) . .
C10 C11 C15 119.5(3) . .
C7 C12 C14 111.8(3) . .
C7 C12 C13 111.0(3) . .
C14 C12 C13 110.1(4) . .
C11 C15 C17 110.6(3) . .
C11 C15 C16 111.6(3) . .
C17 C15 C16 111.3(4) . .
C23 C18 C19 122.8(3) . .
C23 C18 N5 118.6(3) . .
C19 C18 N5 118.6(3) . .
C20 C19 C18 117.4(3) . .
C20 C19 C24 119.8(3) . .
C18 C19 C24 122.8(3) . .
C21 C20 C19 120.8(3) . .
C22 C21 C20 121.0(3) . .
C21 C22 C23 120.9(3) . .
C18 C23 C22 117.2(3) . .
C18 C23 C27 123.1(3) . .
C22 C23 C27 119.7(3) . .
C19 C24 C25 112.2(3) . .
C19 C24 C26 110.3(3) . .
C25 C24 C26 110.8(3) . .
C23 C27 C28 110.9(3) . .
C23 C27 C29 111.3(3) . .
C28 C27 C29 111.2(3) . .
N32 C31 N35 109.3(3) . .
N32 C31 Ag2 128.8(2) . .
N35 C31 Ag2 121.7(2) . .
C31 N32 C36 125.1(3) . .
C31 N32 C33 112.4(3) . .
C36 N32 C33 121.5(3) . .
N32 C33 C34 101.7(3) . .
N35 C34 C33 102.0(3) . .
C31 N35 C48 123.7(3) . .
C31 N35 C34 112.4(3) . .
C48 N35 C34 123.6(3) . .
C41 C36 C37 122.8(3) . .
C41 C36 N32 119.3(3) . .
C37 C36 N32 117.8(3) . .
C38 C37 C36 117.6(3) . .
C38 C37 C42 121.0(3) . .
C36 C37 C42 121.3(3) . .
C39 C38 C37 120.5(4) . .
C40 C39 C38 120.5(4) . .
C39 C40 C41 121.6(4) . .
C40 C41 C36 116.9(4) . .
C40 C41 C45 120.7(3) . .
C36 C41 C45 122.4(3) . .
C43 C42 C44 110.5(4) . .
C43 C42 C37 110.9(3) . .
C44 C42 C37 112.8(3) . .
C41 C45 C46 112.1(3) . .
C41 C45 C47 111.2(3) . .
C46 C45 C47 110.2(4) . .
C53 C48 C49 123.3(3) . .
C53 C48 N35 119.2(3) . .
C49 C48 N35 117.4(3) . .
C48 C49 C50 116.9(4) . .
C48 C49 C54 122.3(3) . .
C50 C49 C54 120.7(4) . .
C51 C50 C49 120.9(4) . .
C50 C51 C52 120.9(4) . .
C51 C52 C53 120.8(4) . .
C52 C53 C48 117.1(4) . .
C52 C53 C57 119.9(4) . .
C48 C53 C57 122.9(3) . .
C56 C54 C49 110.5(4) . .
C56 C54 C55 111.9(4) . .
C49 C54 C55 112.5(4) . .
C53 C57 C58 112.5(4) . .
C53 C57 C59 110.8(3) . .
C58 C57 C59 109.6(3) . .
O62 S60 O63 113.7(3) . .
O62 S60 O61 116.4(4) . .
O63 S60 O61 108.1(3) . .
O62 S60 C60 106.7(3) . .
O63 S60 C60 107.0(3) . .
O61 S60 C60 104.2(3) . .
F62 C60 F63 108.0(5) . .
F62 C60 F61 103.7(5) . .
F63 C60 F61 106.0(5) . .
F62 C60 S60 114.4(4) . .
F63 C60 S60 111.0(4) . .
F61 C60 S60 113.1(4) . .
O61' S60' O63' 111.0(9) . .
O61' S60' O62' 113.9(8) . .
O63' S60' O62' 110.1(9) . .
O61' S60' C60' 110.9(7) . .
O63' S60' C60' 106.1(7) . .
O62' S60' C60' 104.3(6) . .
F63' C60' F62' 107.5(10) . .
F63' C60' F61' 100.2(10) . .
F62' C60' F61' 100.3(9) . .
F63' C60' S60' 115.8(8) . .
F62' C60' S60' 115.9(8) . .
F61' C60' S60' 114.9(7) . .
Cl71 C70 Cl72 112.4(3) . .
Cl82 C80 Cl81 112.9(7) . .
Cl87 C85 Cl86 118.8(15) . .

loop_
_geom_bond_atom_site_label_1
_geom_bond_atom_site_label_2
_geom_bond_distance
_geom_bond_site_symmetry_2
Ag1 C1 2.078(3) .
Ag1 Cl1 2.3507(9) .
Ag2 C31 2.086(3) .
Ag2 Cl1 2.3597(10) .
C1 N5 1.324(4) .
C1 N2 1.329(4) .
N2 C6 1.443(4) .
N2 C3 1.477(4) .
C3 C4 1.538(5) .
C4 N5 1.487(4) .
N5 C18 1.440(4) .
C6 C11 1.396(5) .
C6 C7 1.403(5) .
C7 C8 1.400(5) .
C7 C12 1.514(5) .
C8 C9 1.372(6) .
C9 C10 1.370(6) .
C10 C11 1.401(5) .
C11 C15 1.514(5) .
C12 C14 1.526(5) .
C12 C13 1.528(5) .
C15 C17 1.524(6) .
C15 C16 1.525(5) .
C18 C23 1.400(5) .
C18 C19 1.404(5) .
C19 C20 1.396(5) .
C19 C24 1.517(5) .
C20 C21 1.378(5) .
C21 C22 1.377(5) .
C22 C23 1.401(5) .
C23 C27 1.523(5) .
C24 C25 1.521(5) .
C24 C26 1.525(5) .
C27 C28 1.527(5) .
C27 C29 1.527(5) .
C31 N32 1.324(4) .
C31 N35 1.332(4) .
N32 C36 1.433(4) .
N32 C33 1.482(4) .
C33 C34 1.529(5) .
C34 N35 1.473(4) .
N35 C48 1.448(4) .
C36 C41 1.399(5) .
C36 C37 1.399(5) .
C37 C38 1.396(5) .
C37 C42 1.528(5) .
C38 C39 1.382(6) .
C39 C40 1.374(6) .
C40 C41 1.390(5) .
C41 C45 1.522(5) .
C42 C43 1.517(6) .
C42 C44 1.517(5) .
C45 C46 1.532(6) .
C45 C47 1.533(6) .
C48 C53 1.393(5) .
C48 C49 1.395(5) .
C49 C50 1.396(5) .
C49 C54 1.517(5) .
C50 C51 1.372(6) .
C51 C52 1.376(6) .
C52 C53 1.391(5) .
C53 C57 1.514(5) .
C54 C56 1.511(6) .
C54 C55 1.525(6) .
C57 C58 1.530(6) .
C57 C59 1.533(6) .
S60 O62 1.394(4) .
S60 O63 1.437(4) .
S60 O61 1.462(5) .
S60 C60 1.714(6) .
C60 F62 1.350(6) .
C60 F63 1.358(6) .
C60 F61 1.370(6) .
S60' O61' 1.399(10) .
S60' O63' 1.480(10) .
S60' O62' 1.484(10) .
S60' C60' 1.672(11) .
C60' F63' 1.326(11) .
C60' F62' 1.334(11) .
C60' F61' 1.361(10) .
C70 Cl71 1.729(5) .
C70 Cl72 1.752(5) .
C80 Cl82 1.728(10) .
C80 Cl81 1.740(11) .
C85 Cl87 1.739(15) .
C85 Cl86 1.751(15) .
